data_7210979
loop_
_publ_author_name
'Cai, Li-Zhen'
'Wang, Ming-Sheng'
'Wang, Shuai-Hua'
'Li, Pei-Xin'
'Guo, Guo-Cong'
'Huang, Jin-Shun'

_publ_section_title
;
 Syntheses, structures, and magnetic properties of one-dimensional
 coordination polymers based on N-succinopyridine ligand
;
_journal_issue 38
_journal_name_full CrystEngComm
_journal_page_first 7670
_journal_paper_doi 10.1039/c3ce41050a
_journal_volume 15
_journal_year 2013
_chemical_formula_sum 'C9 H16 Cl2 N O8 Pr'
_chemical_formula_weight 478.04
_chemical_name_systematic
;
?
;
_space_group_IT_number 2
_symmetry_space_group_name_Hall '-P 1'
_symmetry_space_group_name_H-M 'P -1'
_atom_sites_solution_hydrogens geom
_atom_sites_solution_primary direct
_atom_sites_solution_secondary difmap
_audit_creation_method SHELXL-97
_cell_angle_alpha 98.042(13)
_cell_angle_beta 103.190(8)
_cell_angle_gamma 110.599(9)
_cell_formula_units_Z 2
_cell_length_a 7.18980(10)
_cell_length_b 10.04190(10)
_cell_length_c 12.11000(10)
_cell_measurement_temperature 293(2)
_cell_volume 773.24(8)
_computing_structure_refinement 'SHELXL-97 (Sheldrick, 1997)'
_computing_structure_solution 'SHELXS-97 (Sheldrick, 1990)'
_diffrn_ambient_temperature 293(2)
_diffrn_measured_fraction_theta_full 0.928
_diffrn_measured_fraction_theta_max 0.928
_diffrn_radiation_monochromator graphite
_diffrn_radiation_source 'fine-focus sealed tube'
_diffrn_radiation_type MoK\a
_diffrn_radiation_wavelength 0.71073
_diffrn_reflns_av_R_equivalents 0.0134
_diffrn_reflns_av_sigmaI/netI 0.0182
_diffrn_reflns_limit_h_max 8
_diffrn_reflns_limit_h_min -8
_diffrn_reflns_limit_k_max 10
_diffrn_reflns_limit_k_min -11
_diffrn_reflns_limit_l_max 14
_diffrn_reflns_limit_l_min -14
_diffrn_reflns_number 5265
_diffrn_reflns_theta_full 24.99
_diffrn_reflns_theta_max 24.99
_diffrn_reflns_theta_min 3.72
_exptl_absorpt_coefficient_mu 3.530
_exptl_crystal_density_diffrn 2.053
_exptl_crystal_density_method 'not measured'
_exptl_crystal_F_000 468
_refine_diff_density_max 0.344
_refine_diff_density_min -0.387
_refine_diff_density_rms 0.054
_refine_ls_extinction_method none
_refine_ls_goodness_of_fit_ref 1.079
_refine_ls_hydrogen_treatment mixed
_refine_ls_matrix_type full
_refine_ls_number_parameters 214
_refine_ls_number_reflns 2521
_refine_ls_number_restraints 12
_refine_ls_restrained_S_all 1.078
_refine_ls_R_factor_all 0.0153
_refine_ls_R_factor_gt 0.0145
_refine_ls_shift/su_max 0.000
_refine_ls_shift/su_mean 0.000
_refine_ls_structure_factor_coef Fsqd
_refine_ls_weighting_details 'calc w=1/[\s^2^(Fo^2^)+(0.0186P)^2^+0.3800P] where P=(Fo^2^+2Fc^2^)/3'
_refine_ls_weighting_scheme calc
_refine_ls_wR_factor_gt 0.0359
_refine_ls_wR_factor_ref 0.0362
_reflns_number_gt 2442
_reflns_number_total 2521
_reflns_threshold_expression >2sigma(I)
_cod_data_source_file c3ce41050a.txt
_cod_data_source_block 2
_cod_original_cell_volume 773.237(15)
_cod_database_code 7210979

loop_
_symmetry_equiv_pos_as_xyz
'x, y, z'
'-x, -y, -z'

loop_
_atom_site_label
_atom_site_type_symbol
_atom_site_fract_x
_atom_site_fract_y
_atom_site_fract_z
_atom_site_U_iso_or_equiv
_atom_site_adp_type
_atom_site_occupancy
_atom_site_symmetry_multiplicity
_atom_site_calc_flag
_atom_site_refinement_flags
Pr1 Pr -0.013504(14) 0.109331(11) 0.372909(8) 0.01622(4) Uani 1 1 d .
Cl2 Cl 0.30648(9) 0.01711(7) 0.07305(5) 0.03703(14) Uani 1 1 d .
O1 O -0.3374(2) -0.10371(16) 0.32706(12) 0.0271(3) Uani 1 1 d .
O4 O -0.9121(2) -0.08129(15) 0.43256(12) 0.0223(3) Uani 1 1 d .
O4W O 0.1156(2) 0.38702(16) 0.42285(12) 0.0271(3) Uani 1 1 d D
H4WA H 0.028(2) 0.424(2) 0.4040(19) 0.041 Uiso 1 1 d D
H4WB H 0.178(3) 0.423(3) 0.4947(9) 0.041 Uiso 1 1 d D
O2 O -0.3178(2) -0.22916(16) 0.46518(12) 0.0251(3) Uani 1 1 d .
O3 O -0.7428(2) -0.19863(18) 0.52145(12) 0.0318(4) Uani 1 1 d .
C4 C -0.8069(3) -0.1606(2) 0.43274(16) 0.0181(4) Uani 1 1 d .
O3W O -0.2201(3) 0.18709(18) 0.22117(13) 0.0360(4) Uani 1 1 d D
H3WA H -0.331(3) 0.130(2) 0.1678(18) 0.054 Uiso 1 1 d D
H3WB H -0.232(3) 0.2680(14) 0.236(2) 0.054 Uiso 1 1 d D
O2W O -0.0772(2) -0.04777(19) 0.17049(13) 0.0345(4) Uani 1 1 d D
H2WA H -0.160(3) -0.037(3) 0.1143(16) 0.052 Uiso 1 1 d D
H2WB H 0.027(2) -0.041(3) 0.1479(18) 0.052 Uiso 1 1 d D
O1W O 0.3088(2) 0.1877(2) 0.30778(14) 0.0408(4) Uani 1 1 d D
H1WA H 0.330(3) 0.157(3) 0.2455(13) 0.061 Uiso 1 1 d D
H1WB H 0.426(2) 0.230(3) 0.3584(16) 0.061 Uiso 1 1 d D
C3 C -0.7752(3) -0.2098(2) 0.31726(17) 0.0226(4) Uani 1 1 d .
H3A H -0.7084 -0.1239 0.2902 0.027 Uiso 1 1 calc R
H3B H -0.9102 -0.2673 0.2602 0.027 Uiso 1 1 calc R
Cl1 Cl -0.23808(10) 0.48272(7) 0.30552(5) 0.03990(14) Uani 1 1 d .
N1 N -0.6838(2) -0.38816(18) 0.20351(13) 0.0181(4) Uani 1 1 d .
C1 C -0.4100(3) -0.2027(2) 0.37637(16) 0.0168(4) Uani 1 1 d .
C2 C -0.6442(3) -0.3002(2) 0.32314(15) 0.0163(4) Uani 1 1 d .
H2A H -0.6852 -0.3679 0.3726 0.020 Uiso 1 1 calc R
C9 C -0.6652(3) -0.3224(3) 0.11428(18) 0.0281(5) Uani 1 1 d .
H9A H -0.6272 -0.2216 0.1269 0.034 Uiso 1 1 calc R
C8 C -0.7029(4) -0.4049(3) 0.00490(19) 0.0371(6) Uani 1 1 d .
H8A H -0.6905 -0.3601 -0.0568 0.044 Uiso 1 1 calc R
C5 C -0.7364(4) -0.5329(2) 0.18683(19) 0.0296(5) Uani 1 1 d .
H5A H -0.7459 -0.5763 0.2495 0.036 Uiso 1 1 calc R
C6 C -0.7763(4) -0.6178(3) 0.0782(2) 0.0418(6) Uani 1 1 d .
H6A H -0.8153 -0.7186 0.0668 0.050 Uiso 1 1 calc R
C7 C -0.7585(4) -0.5529(3) -0.0133(2) 0.0381(6) Uani 1 1 d .
H7A H -0.7840 -0.6092 -0.0873 0.046 Uiso 1 1 calc R

loop_
_atom_site_aniso_label
_atom_site_aniso_U_11
_atom_site_aniso_U_22
_atom_site_aniso_U_33
_atom_site_aniso_U_23
_atom_site_aniso_U_13
_atom_site_aniso_U_12
Pr1 0.01571(5) 0.01943(6) 0.01396(5) 0.00581(4) 0.00507(4) 0.00644(4)
Cl2 0.0358(3) 0.0546(4) 0.0257(3) 0.0058(2) 0.0102(2) 0.0245(3)
O1 0.0196(7) 0.0279(8) 0.0258(7) 0.0107(6) 0.0024(6) 0.0015(6)
O4 0.0244(6) 0.0252(7) 0.0239(7) 0.0061(5) 0.0111(5) 0.0149(6)
O4W 0.0293(7) 0.0270(8) 0.0232(7) 0.0039(6) 0.0033(6) 0.0128(6)
O2 0.0215(7) 0.0292(8) 0.0201(7) 0.0060(6) 0.0009(6) 0.0081(6)
O3 0.0442(8) 0.0435(9) 0.0232(7) 0.0150(6) 0.0165(6) 0.0289(7)
C4 0.0162(8) 0.0164(9) 0.0214(9) 0.0032(7) 0.0087(7) 0.0047(7)
O3W 0.0418(9) 0.0317(9) 0.0274(8) 0.0031(7) -0.0067(7) 0.0187(7)
O2W 0.0349(8) 0.0471(10) 0.0200(7) 0.0043(7) 0.0073(6) 0.0168(7)
O1W 0.0274(8) 0.0508(11) 0.0319(8) -0.0051(7) 0.0176(7) 0.0015(8)
C3 0.0226(9) 0.0303(11) 0.0183(9) 0.0063(8) 0.0067(7) 0.0139(8)
Cl1 0.0521(3) 0.0397(3) 0.0279(3) 0.0026(2) 0.0018(2) 0.0267(3)
N1 0.0159(7) 0.0218(8) 0.0144(7) 0.0014(6) 0.0038(6) 0.0065(6)
C1 0.0160(8) 0.0165(9) 0.0178(9) 0.0011(7) 0.0065(7) 0.0066(7)
C2 0.0168(8) 0.0179(9) 0.0126(8) 0.0014(7) 0.0051(7) 0.0053(7)
C9 0.0346(11) 0.0292(11) 0.0216(10) 0.0071(8) 0.0104(8) 0.0123(9)
C8 0.0446(13) 0.0514(15) 0.0174(10) 0.0066(10) 0.0099(9) 0.0220(11)
C5 0.0382(12) 0.0208(11) 0.0275(11) 0.0041(8) 0.0094(9) 0.0099(9)
C6 0.0502(14) 0.0277(13) 0.0394(13) -0.0058(10) 0.0107(11) 0.0132(11)
C7 0.0362(12) 0.0475(15) 0.0230(11) -0.0102(10) 0.0032(9) 0.0182(11)

loop_
_atom_type_symbol
_atom_type_description
_atom_type_scat_dispersion_real
_atom_type_scat_dispersion_imag
_atom_type_scat_source
C C 0.0033 0.0016 'International Tables Vol C Tables 4.2.6.8 and 6.1.1.4'
H H 0.0000 0.0000 'International Tables Vol C Tables 4.2.6.8 and 6.1.1.4'
N N 0.0061 0.0033 'International Tables Vol C Tables 4.2.6.8 and 6.1.1.4'
O O 0.0106 0.0060 'International Tables Vol C Tables 4.2.6.8 and 6.1.1.4'
Cl Cl 0.1484 0.1585 'International Tables Vol C Tables 4.2.6.8 and 6.1.1.4'
Pr Pr -0.2180 2.8214 'International Tables Vol C Tables 4.2.6.8 and 6.1.1.4'

loop_
_geom_angle_atom_site_label_1
_geom_angle_atom_site_label_2
_geom_angle_atom_site_label_3
_geom_angle
_geom_angle_site_symmetry_1
_geom_angle_site_symmetry_3
O4 Pr1 O1 74.97(5) 1_655 .
O4 Pr1 O2 72.24(5) 1_655 2_556
O1 Pr1 O2 137.09(5) . 2_556
O4 Pr1 O3W 148.64(5) 1_655 .
O1 Pr1 O3W 83.55(5) . .
O2 Pr1 O3W 136.49(5) 2_556 .
O4 Pr1 O1W 85.94(6) 1_655 .
O1 Pr1 O1W 138.25(5) . .
O2 Pr1 O1W 65.52(5) 2_556 .
O3W Pr1 O1W 95.61(6) . .
O4 Pr1 O4W 139.74(5) 1_655 .
O1 Pr1 O4W 138.92(5) . .
O2 Pr1 O4W 67.51(5) 2_556 .
O3W Pr1 O4W 70.22(5) . .
O1W Pr1 O4W 77.11(6) . .
O4 Pr1 O4 71.97(5) 1_655 2_456
O1 Pr1 O4 73.42(5) . 2_456
O2 Pr1 O4 70.64(4) 2_556 2_456
O3W Pr1 O4 123.47(5) . 2_456
O1W Pr1 O4 135.15(5) . 2_456
O4W Pr1 O4 94.94(5) . 2_456
O4 Pr1 O2W 80.76(5) 1_655 .
O1 Pr1 O2W 71.78(5) . .
O2 Pr1 O2W 127.66(5) 2_556 .
O3W Pr1 O2W 70.85(6) . .
O1W Pr1 O2W 68.66(5) . .
O4W Pr1 O2W 124.20(5) . .
O4 Pr1 O2W 140.16(5) 2_456 .
O4 Pr1 O3 118.81(5) 1_655 2_456
O1 Pr1 O3 74.28(5) . 2_456
O2 Pr1 O3 98.30(5) 2_556 2_456
O3W Pr1 O3 75.41(5) . 2_456
O1W Pr1 O3 145.97(6) . 2_456
O4W Pr1 O3 68.94(5) . 2_456
O4 Pr1 O3 49.03(4) 2_456 2_456
O2W Pr1 O3 134.04(5) . 2_456
O4 Pr1 C4 96.56(5) 1_655 2_456
O1 Pr1 C4 75.01(5) . 2_456
O2 Pr1 C4 82.01(5) 2_556 2_456
O3W Pr1 C4 99.66(6) . 2_456
O1W Pr1 C4 145.05(5) . 2_456
O4W Pr1 C4 78.82(5) . 2_456
O4 Pr1 C4 25.01(5) 2_456 2_456
O2W Pr1 C4 146.23(5) . 2_456
O3 Pr1 C4 24.32(5) 2_456 2_456
O4 Pr1 Pr1 37.20(3) 1_655 2_556
O1 Pr1 Pr1 70.31(3) . 2_556
O2 Pr1 Pr1 66.82(3) 2_556 2_556
O3W Pr1 Pr1 149.63(4) . 2_556
O1W Pr1 Pr1 114.10(5) . 2_556
O4W Pr1 Pr1 120.83(3) . 2_556
O4 Pr1 Pr1 34.77(3) 2_456 2_556
O2W Pr1 Pr1 113.07(4) . 2_556
O3 Pr1 Pr1 82.65(3) 2_456 2_556
C4 Pr1 Pr1 59.50(4) 2_456 2_556
C1 O1 Pr1 135.38(12) . .
C4 O4 Pr1 152.87(12) . 1_455
C4 O4 Pr1 96.91(11) . 2_456
Pr1 O4 Pr1 108.03(5) 1_455 2_456
C1 O2 Pr1 138.78(12) . 2_556
C4 O3 Pr1 91.23(12) . 2_456
O3 C4 O4 121.35(17) . .
O3 C4 C3 122.66(18) . .
O4 C4 C3 115.93(17) . .
O3 C4 Pr1 64.45(10) . 2_456
O4 C4 Pr1 58.08(9) . 2_456
C3 C4 Pr1 165.08(12) . 2_456
C4 C3 C2 113.75(16) . .
C5 N1 C9 120.74(17) . .
C5 N1 C2 118.74(17) . .
C9 N1 C2 120.51(17) . .
O2 C1 O1 127.86(17) . .
O2 C1 C2 116.11(16) . .
O1 C1 C2 116.00(16) . .
N1 C2 C3 109.91(15) . .
N1 C2 C1 109.77(14) . .
C3 C2 C1 111.56(16) . .
N1 C9 C8 119.7(2) . .
C7 C8 C9 120.0(2) . .
N1 C5 C6 120.6(2) . .
C7 C6 C5 119.4(2) . .
C8 C7 C6 119.5(2) . .

loop_
_geom_bond_atom_site_label_1
_geom_bond_atom_site_label_2
_geom_bond_distance
_geom_bond_site_symmetry_2
Pr1 O4 2.4178(15) 1_655
Pr1 O1 2.4248(14) .
Pr1 O2 2.4816(13) 2_556
Pr1 O3W 2.4829(16) .
Pr1 O1W 2.5171(15) .
Pr1 O4W 2.5404(15) .
Pr1 O4 2.5631(14) 2_456
Pr1 O2W 2.5700(15) .
Pr1 O3 2.7052(15) 2_456
Pr1 C4 2.9978(19) 2_456
Pr1 Pr1 4.0314(4) 2_556
O1 C1 1.249(2) .
O4 C4 1.277(3) .
O4 Pr1 2.4178(15) 1_455
O4 Pr1 2.5631(13) 2_456
O2 C1 1.243(2) .
O2 Pr1 2.4816(13) 2_556
O3 C4 1.235(2) .
O3 Pr1 2.7052(15) 2_456
C4 C3 1.511(3) .
C4 Pr1 2.9978(19) 2_456
C3 C2 1.519(3) .
N1 C5 1.339(3) .
N1 C9 1.351(3) .
N1 C2 1.495(2) .
C1 C2 1.542(2) .
C9 C8 1.374(3) .
C8 C7 1.366(4) .
C5 C6 1.371(3) .
C6 C7 1.371(4) .
